data_7003304
loop_
_publ_author_name
'Teixidor, F.'
'Laromaine, A.'
'Kivek\"as, R.'
'Sillanp\"a\"a, R.'
'Vi\~nas, C.'
'Vespalec, R.'
'Hor\'akov\'a, H.'

_publ_section_title
;
 Synthesis, reactivity and complexation studies of N,S
 exo-heterodisubstituted o-carborane ligands. Carborane as a platform
 to produce the uncommon bidentate chelating (pyridine)N-C-C-C-S(H)
 motif
;
_journal_issue 3
_journal_name_full 'Dalton Transactions'
_journal_page_first 345
_journal_paper_doi 10.1039/b715362g
_journal_year 2008
_chemical_formula_moiety 'C10 H21 B9 N S, C4 H12 N'
_chemical_formula_sum 'C14 H33 B9 N2 S'
_chemical_formula_weight 358.77
_chemical_name_systematic
;
?
;
_space_group_IT_number 19
_symmetry_cell_setting orthorhombic
_symmetry_space_group_name_Hall 'P 2ac 2ab'
_symmetry_space_group_name_H-M 'P 21 21 21'
_atom_sites_solution_hydrogens geom
_atom_sites_solution_primary direct
_atom_sites_solution_secondary difmap
_audit_creation_method SHELXL-97
_cell_angle_alpha 90.00
_cell_angle_beta 90.00
_cell_angle_gamma 90.00
_cell_formula_units_Z 4
_cell_length_a 9.0020(9)
_cell_length_b 14.9136(14)
_cell_length_c 15.8719(15)
_cell_measurement_reflns_used 3878
_cell_measurement_temperature 173(2)
_cell_measurement_theta_max 26.022
_cell_measurement_theta_min 0.407
_cell_volume 2130.8(4)
_computing_cell_refinement 'HKL Scalepack (Otwinowsky & Minor, 1997)'
_computing_data_collection 'Collect (Nonius BV, 1997-2000)'
_computing_data_reduction
;
HKL Denzo and Scalepack (Otwinowsky & Minor, 1997)
;
_computing_molecular_graphics 'SHELXTL/PC (Sheldrick, 1990)'
_computing_publication_material 'SHELXL-97 (Sheldrick, 1997)'
_computing_structure_refinement 'SHELXL-97 (Sheldrick, 1997)'
_computing_structure_solution 'SHELXS-97 (Sheldrick, 1990)'
_diffrn_ambient_temperature 173(2)
_diffrn_detector 'CCD plate'
_diffrn_detector_area_resol_mean 9
_diffrn_measured_fraction_theta_full 0.992
_diffrn_measured_fraction_theta_max 0.992
_diffrn_measurement_device '95mm CCD camera on \k-goniostat'
_diffrn_measurement_device_type KappaCCD
_diffrn_measurement_method 'CCD rotation images, thick slices'
_diffrn_radiation_monochromator 'horizonally mounted graphite crystal'
_diffrn_radiation_probe x-ray
_diffrn_radiation_type Mok\a
_diffrn_radiation_wavelength 0.71073
_diffrn_reflns_av_R_equivalents 0.0300
_diffrn_reflns_av_sigmaI/netI 0.0465
_diffrn_reflns_limit_h_max 11
_diffrn_reflns_limit_h_min -11
_diffrn_reflns_limit_k_max 16
_diffrn_reflns_limit_k_min -18
_diffrn_reflns_limit_l_max 19
_diffrn_reflns_limit_l_min -19
_diffrn_reflns_number 7361
_diffrn_reflns_theta_full 26.01
_diffrn_reflns_theta_max 26.01
_diffrn_reflns_theta_min 2.57
_diffrn_source 'Enraf Nonius FR590'
_diffrn_standards_decay_% <1
_exptl_absorpt_coefficient_mu 0.152
_exptl_absorpt_correction_type none
_exptl_crystal_colour colourless
_exptl_crystal_density_diffrn 1.118
_exptl_crystal_density_method 'not measured'
_exptl_crystal_description prism
_exptl_crystal_F_000 768
_exptl_crystal_size_max 0.30
_exptl_crystal_size_mid 0.28
_exptl_crystal_size_min 0.14
_refine_diff_density_max 0.437
_refine_diff_density_min -0.307
_refine_diff_density_rms 0.046
_refine_ls_abs_structure_details 'Flack H D (1983), Acta Cryst. A39, 876-881'
_refine_ls_abs_structure_Flack 0.08(9)
_refine_ls_extinction_coef 0.021(3)
_refine_ls_extinction_expression Fc^*^=kFc[1+0.001xFc^2^\l^3^/sin(2\q)]^-1/4^
_refine_ls_extinction_method SHELXL
_refine_ls_goodness_of_fit_ref 1.027
_refine_ls_hydrogen_treatment mixed
_refine_ls_matrix_type full
_refine_ls_number_parameters 254
_refine_ls_number_reflns 4147
_refine_ls_number_restraints 0
_refine_ls_restrained_S_all 1.027
_refine_ls_R_factor_all 0.0618
_refine_ls_R_factor_gt 0.0478
_refine_ls_shift/su_max 0.001
_refine_ls_shift/su_mean 0.000
_refine_ls_structure_factor_coef Fsqd
_refine_ls_weighting_details
;
w=1/[\s^2^(Fo^2^)+(0.0641P)^2^+0.7899P] where P=(Fo^2^+2Fc^2^)/3
;
_refine_ls_weighting_scheme calc
_refine_ls_wR_factor_gt 0.1156
_refine_ls_wR_factor_ref 0.1245
_reflns_number_gt 3519
_reflns_number_total 4147
_reflns_threshold_expression >2sigma(I)
_cod_data_source_file b715362g.txt
_cod_data_source_block '[NMe4]5'
_cod_database_code 7003304

loop_
_symmetry_equiv_pos_as_xyz
'x, y, z'
'-x+1/2, -y, z+1/2'
'x+1/2, -y+1/2, -z'
'-x, y+1/2, -z+1/2'

loop_
_atom_site_label
_atom_site_type_symbol
_atom_site_fract_x
_atom_site_fract_y
_atom_site_fract_z
_atom_site_U_iso_or_equiv
_atom_site_adp_type
_atom_site_occupancy
_atom_site_calc_flag
_atom_site_refinement_flags
_atom_site_disorder_assembly
_atom_site_disorder_group
S S 0.12638(7) 0.42835(4) 0.88623(4) 0.03317(18) Uani 1 d . . .
B1 B 0.0740(4) 0.3626(2) 0.6236(2) 0.0426(8) Uani 1 d . . .
H1 H 0.1335 0.3196 0.5766 0.051 Uiso 1 calc R . .
B2 B -0.1000(4) 0.3310(2) 0.6671(2) 0.0386(8) Uani 1 d . . .
H2 H -0.1554 0.2660 0.6506 0.046 Uiso 1 calc R . .
B3 B 0.0607(4) 0.3346(2) 0.7305(2) 0.0435(8) Uani 1 d . . .
H3 H 0.1100 0.2719 0.7573 0.052 Uiso 1 calc R . .
B4 B 0.1708(3) 0.4249(2) 0.6999(2) 0.0394(7) Uani 1 d . . .
H4 H 0.2949 0.4221 0.7043 0.047 Uiso 1 calc R . .
B5 B 0.0779(4) 0.4828(2) 0.6179(2) 0.0420(8) Uani 1 d . . .
H5 H 0.1409 0.5190 0.5675 0.050 Uiso 1 calc R . .
B6 B -0.0932(4) 0.4224(2) 0.5984(2) 0.0410(7) Uani 1 d . . .
H6 H -0.1461 0.4176 0.5347 0.049 Uiso 1 calc R . .
C7 C -0.1022(3) 0.38441(16) 0.76295(16) 0.0293(5) Uani 1 d . . .
C8 C 0.0513(3) 0.43482(18) 0.78222(16) 0.0329(6) Uani 1 d . . .
B9 B 0.0676(4) 0.5254(2) 0.7235(2) 0.0361(7) Uani 1 d . . .
H9 H 0.127(3) 0.5819(19) 0.7486(17) 0.043 Uiso 1 d . . .
B10 B -0.0940(4) 0.5267(2) 0.6533(2) 0.0385(7) Uani 1 d . . .
H10A H -0.137(3) 0.5894(19) 0.6262(18) 0.046 Uiso 1 d . . .
H10B H -0.092(3) 0.5107(19) 0.7436(18) 0.046 Uiso 1 d . . .
B11 B -0.1990(3) 0.4314(2) 0.68973(19) 0.0340(6) Uani 1 d . . .
H11 H -0.326(3) 0.4286(19) 0.6908(17) 0.041 Uiso 1 d . . .
C13 C -0.1847(3) 0.34306(16) 0.83612(16) 0.0297(6) Uani 1 d . . .
N14 N -0.2955(3) 0.39346(15) 0.86736(14) 0.0371(5) Uani 1 d . . .
C15 C -0.3729(3) 0.36042(18) 0.93214(18) 0.0425(7) Uani 1 d . . .
H15 H -0.4507 0.3961 0.9548 0.051 Uiso 1 calc R . .
C16 C -0.3469(3) 0.27811(18) 0.96808(19) 0.0416(7) Uani 1 d . . .
H16 H -0.4055 0.2572 1.0138 0.050 Uiso 1 calc R . .
C17 C -0.2330(3) 0.22681(18) 0.93558(19) 0.0389(7) Uani 1 d . . .
H17 H -0.2112 0.1697 0.9590 0.047 Uiso 1 calc R . .
C18 C -0.1514(3) 0.25927(16) 0.86892(17) 0.0335(6) Uani 1 d . . .
H18 H -0.0730 0.2246 0.8456 0.040 Uiso 1 calc R . .
C19 C 0.0001(3) 0.49928(17) 0.94768(17) 0.0354(6) Uani 1 d . . .
H19 H -0.1000 0.4971 0.9205 0.042 Uiso 1 calc R . .
C20 C -0.0133(3) 0.4588(2) 1.03546(18) 0.0439(7) Uani 1 d . . .
H20A H 0.0846 0.4580 1.0625 0.066 Uiso 1 calc R . .
H20B H -0.0513 0.3974 1.0311 0.066 Uiso 1 calc R . .
H20C H -0.0819 0.4950 1.0693 0.066 Uiso 1 calc R . .
C21 C 0.0490(4) 0.59658(18) 0.9515(2) 0.0475(7) Uani 1 d . . .
H21A H -0.0245 0.6315 0.9830 0.071 Uiso 1 calc R . .
H21B H 0.0573 0.6205 0.8941 0.071 Uiso 1 calc R . .
H21C H 0.1456 0.6006 0.9796 0.071 Uiso 1 calc R . .
N22 N 0.5409(3) 0.65666(15) 0.82315(15) 0.0378(5) Uani 1 d . . .
C23 C 0.5141(5) 0.7411(2) 0.8699(4) 0.0959(17) Uani 1 d . . .
H23A H 0.5965 0.7827 0.8598 0.144 Uiso 1 calc R . .
H23B H 0.5070 0.7282 0.9303 0.144 Uiso 1 calc R . .
H23C H 0.4211 0.7683 0.8505 0.144 Uiso 1 calc R . .
C24 C 0.5315(6) 0.6674(4) 0.7320(2) 0.1069(19) Uani 1 d . . .
H24A H 0.5404 0.6086 0.7049 0.160 Uiso 1 calc R . .
H24B H 0.6122 0.7064 0.7127 0.160 Uiso 1 calc R . .
H24C H 0.4357 0.6943 0.7173 0.160 Uiso 1 calc R . .
C25 C 0.6960(4) 0.6269(2) 0.8447(2) 0.0510(8) Uani 1 d . . .
H25A H 0.7127 0.5664 0.8227 0.076 Uiso 1 calc R . .
H25B H 0.7086 0.6267 0.9060 0.076 Uiso 1 calc R . .
H25C H 0.7678 0.6684 0.8193 0.076 Uiso 1 calc R . .
C26 C 0.4378(4) 0.5857(2) 0.8540(3) 0.0663(10) Uani 1 d . . .
H26A H 0.3352 0.6028 0.8409 0.099 Uiso 1 calc R . .
H26B H 0.4489 0.5791 0.9151 0.099 Uiso 1 calc R . .
H26C H 0.4613 0.5287 0.8264 0.099 Uiso 1 calc R . .

loop_
_atom_site_aniso_label
_atom_site_aniso_U_11
_atom_site_aniso_U_22
_atom_site_aniso_U_33
_atom_site_aniso_U_23
_atom_site_aniso_U_13
_atom_site_aniso_U_12
S 0.0293(3) 0.0348(3) 0.0354(3) 0.0027(3) -0.0016(3) 0.0035(3)
B1 0.0406(17) 0.0490(18) 0.0381(18) 0.0005(15) 0.0077(15) 0.0034(14)
B2 0.0391(19) 0.0381(16) 0.0386(17) -0.0083(14) 0.0027(14) 0.0004(14)
B3 0.0412(18) 0.0430(18) 0.046(2) -0.0021(15) 0.0046(16) 0.0066(15)
B4 0.0316(15) 0.0465(17) 0.0402(17) 0.0021(15) 0.0077(12) 0.0040(15)
B5 0.0390(17) 0.0500(18) 0.0371(16) 0.0060(16) 0.0066(15) -0.0030(14)
B6 0.0426(17) 0.0470(17) 0.0333(16) -0.0057(15) 0.0031(12) -0.0018(16)
C7 0.0263(13) 0.0283(12) 0.0333(13) -0.0035(10) 0.0030(10) 0.0011(10)
C8 0.0277(12) 0.0337(13) 0.0372(14) 0.0010(12) 0.0030(11) 0.0003(12)
B9 0.0319(15) 0.0362(16) 0.0402(17) 0.0077(14) -0.0015(14) -0.0046(13)
B10 0.0401(19) 0.0382(16) 0.0372(16) 0.0044(14) 0.0006(14) 0.0001(14)
B11 0.0338(15) 0.0347(14) 0.0335(15) -0.0016(14) -0.0009(12) 0.0009(14)
C13 0.0305(13) 0.0265(12) 0.0322(13) -0.0011(11) 0.0001(10) -0.0035(11)
N14 0.0373(12) 0.0315(10) 0.0424(14) 0.0008(10) 0.0110(10) 0.0026(10)
C15 0.0408(15) 0.0395(14) 0.0473(16) 0.0020(12) 0.0131(15) 0.0024(14)
C16 0.0440(18) 0.0389(15) 0.0418(16) 0.0025(12) 0.0053(13) -0.0072(13)
C17 0.0402(15) 0.0316(13) 0.0449(17) 0.0065(12) -0.0014(13) -0.0063(12)
C18 0.0318(13) 0.0278(12) 0.0409(15) -0.0002(10) -0.0016(12) 0.0000(11)
C19 0.0312(13) 0.0360(13) 0.0388(14) 0.0009(11) -0.0036(11) 0.0020(11)
C20 0.0421(16) 0.0512(16) 0.0384(15) -0.0020(13) 0.0066(13) 0.0052(13)
C21 0.0512(18) 0.0371(15) 0.0541(18) -0.0063(13) -0.0003(15) 0.0030(13)
N22 0.0350(12) 0.0401(12) 0.0384(13) 0.0013(10) -0.0021(10) -0.0013(11)
C23 0.064(2) 0.047(2) 0.176(5) -0.015(3) 0.014(3) 0.0127(19)
C24 0.091(4) 0.184(6) 0.046(3) 0.034(3) -0.016(2) -0.010(4)
C25 0.0399(16) 0.0551(18) 0.058(2) 0.0064(16) 0.0001(15) 0.0034(15)
C26 0.0524(19) 0.069(2) 0.078(2) 0.0088(19) -0.0067(18) -0.0256(18)

loop_
_atom_type_symbol
_atom_type_description
_atom_type_scat_dispersion_real
_atom_type_scat_dispersion_imag
_atom_type_scat_source
C C 0.0033 0.0016 'International Tables Vol C Tables 4.2.6.8 and 6.1.1.4'
H H 0.0000 0.0000 'International Tables Vol C Tables 4.2.6.8 and 6.1.1.4'
B B 0.0013 0.0007 'International Tables Vol C Tables 4.2.6.8 and 6.1.1.4'
N N 0.0061 0.0033 'International Tables Vol C Tables 4.2.6.8 and 6.1.1.4'
S S 0.1246 0.1234 'International Tables Vol C Tables 4.2.6.8 and 6.1.1.4'

loop_
_geom_angle_atom_site_label_1
_geom_angle_atom_site_label_2
_geom_angle_atom_site_label_3
_geom_angle
_geom_angle_site_symmetry_1
_geom_angle_site_symmetry_3
_geom_angle_publ_flag
C8 S C19 103.05(12) . . ?
B3 B1 B4 59.5(2) . . ?
B3 B1 B2 60.0(2) . . ?
B4 B1 B2 108.1(2) . . ?
B3 B1 B6 106.1(2) . . ?
B4 B1 B6 107.8(2) . . ?
B2 B1 B6 58.60(18) . . ?
B3 B1 B5 106.7(3) . . ?
B4 B1 B5 59.78(19) . . ?
B2 B1 B5 107.6(2) . . ?
B6 B1 B5 60.56(19) . . ?
B3 B1 H1 122.8 . . ?
B4 B1 H1 121.6 . . ?
B2 B1 H1 122.0 . . ?
B6 B1 H1 122.5 . . ?
B5 B1 H1 121.9 . . ?
C7 B2 B6 101.0(2) . . ?
C7 B2 B3 59.30(17) . . ?
B6 B2 B3 107.6(2) . . ?
C7 B2 B1 103.4(2) . . ?
B6 B2 B1 61.26(19) . . ?
B3 B2 B1 59.3(2) . . ?
C7 B2 B11 54.90(16) . . ?
B6 B2 B11 59.08(18) . . ?
B3 B2 B11 105.6(2) . . ?
B1 B2 B11 107.3(2) . . ?
C7 B2 H2 127.1 . . ?
B6 B2 H2 123.0 . . ?
B3 B2 H2 121.7 . . ?
B1 B2 H2 122.1 . . ?
B11 B2 H2 123.5 . . ?
C8 B3 C7 55.73(15) . . ?
C8 B3 B4 59.03(18) . . ?
C7 B3 B4 103.6(2) . . ?
C8 B3 B1 105.1(2) . . ?
C7 B3 B1 104.2(2) . . ?
B4 B3 B1 60.4(2) . . ?
C8 B3 B2 105.1(2) . . ?
C7 B3 B2 59.03(18) . . ?
B4 B3 B2 109.4(3) . . ?
B1 B3 B2 60.7(2) . . ?
C8 B3 H3 124.7 . . ?
C7 B3 H3 125.7 . . ?
B4 B3 H3 121.8 . . ?
B1 B3 H3 122.7 . . ?
B2 B3 H3 121.1 . . ?
C8 B4 B3 59.47(18) . . ?
C8 B4 B1 105.2(2) . . ?
B3 B4 B1 60.0(2) . . ?
C8 B4 B5 102.9(2) . . ?
B3 B4 B5 108.2(2) . . ?
B1 B4 B5 61.16(19) . . ?
C8 B4 B9 56.06(17) . . ?
B3 B4 B9 106.9(2) . . ?
B1 B4 B9 109.1(2) . . ?
B5 B4 B9 60.28(19) . . ?
C8 B4 H4 125.9 . . ?
B3 B4 H4 121.4 . . ?
B1 B4 H4 121.1 . . ?
B5 B4 H4 122.4 . . ?
B9 B4 H4 122.2 . . ?
B4 B5 B10 111.1(2) . . ?
B4 B5 B9 60.72(19) . . ?
B10 B5 B9 61.81(18) . . ?
B4 B5 B1 59.06(19) . . ?
B10 B5 B1 109.6(2) . . ?
B9 B5 B1 107.8(2) . . ?
B4 B5 B6 106.6(2) . . ?
B10 B5 B6 59.68(18) . . ?
B9 B5 B6 107.0(2) . . ?
B1 B5 B6 59.71(19) . . ?
B4 B5 H5 121.4 . . ?
B10 B5 H5 119.4 . . ?
B9 B5 H5 121.5 . . ?
B1 B5 H5 121.8 . . ?
B6 B5 H5 123.3 . . ?
B11 B6 B2 61.38(18) . . ?
B11 B6 B10 61.52(18) . . ?
B2 B6 B10 112.1(2) . . ?
B11 B6 B1 108.2(2) . . ?
B2 B6 B1 60.14(19) . . ?
B10 B6 B1 109.2(2) . . ?
B11 B6 B5 106.6(2) . . ?
B2 B6 B5 108.1(2) . . ?
B10 B6 B5 59.09(18) . . ?
B1 B6 B5 59.73(18) . . ?
B11 B6 H6 121.6 . . ?
B2 B6 H6 119.8 . . ?
B10 B6 H6 119.8 . . ?
B1 B6 H6 121.7 . . ?
B5 B6 H6 123.3 . . ?
C13 C7 C8 118.0(2) . . ?
C13 C7 B11 117.8(2) . . ?
C8 C7 B11 113.5(2) . . ?
C13 C7 B2 119.8(2) . . ?
C8 C7 B2 112.1(2) . . ?
B11 C7 B2 64.52(18) . . ?
C13 C7 B3 118.2(2) . . ?
C8 C7 B3 61.64(18) . . ?
B11 C7 B3 115.6(2) . . ?
B2 C7 B3 61.67(18) . . ?
C7 C8 B9 110.7(2) . . ?
C7 C8 B4 111.0(2) . . ?
B9 C8 B4 65.14(19) . . ?
C7 C8 B3 62.63(17) . . ?
B9 C8 B3 116.2(2) . . ?
B4 C8 B3 61.50(19) . . ?
C7 C8 S 118.51(18) . . ?
B9 C8 S 122.2(2) . . ?
B4 C8 S 117.80(18) . . ?
B3 C8 S 112.23(19) . . ?
C8 B9 B5 104.0(2) . . ?
C8 B9 B4 58.79(17) . . ?
B5 B9 B4 59.00(18) . . ?
C8 B9 B10 106.4(2) . . ?
B5 B9 B10 58.49(18) . . ?
B4 B9 B10 107.0(2) . . ?
C8 B9 H9 118.6(15) . . ?
B5 B9 H9 126.8(15) . . ?
B4 B9 H9 118.4(16) . . ?
B10 B9 H9 127.6(15) . . ?
C8 B9 H10B 70.8(11) . . ?
B5 B9 H10B 101.4(12) . . ?
B4 B9 H10B 114.8(11) . . ?
B10 B9 H10B 50.6(11) . . ?
H9 B9 H10B 121(2) . . ?
B5 B10 B6 61.23(18) . . ?
B5 B10 B11 105.5(2) . . ?
B6 B10 B11 58.04(17) . . ?
B5 B10 B9 59.69(19) . . ?
B6 B10 B9 106.5(2) . . ?
B11 B10 B9 102.3(2) . . ?
B5 B10 H10A 119.9(16) . . ?
B6 B10 H10A 123.5(15) . . ?
B11 B10 H10A 127.6(16) . . ?
B9 B10 H10A 121.8(16) . . ?
B5 B10 H10B 103.9(12) . . ?
B6 B10 H10B 109.8(12) . . ?
B11 B10 H10B 64.0(12) . . ?
B9 B10 H10B 52.3(12) . . ?
H10A B10 H10B 122.1(19) . . ?
C7 B11 B6 105.7(2) . . ?
C7 B11 B2 60.59(18) . . ?
B6 B11 B2 59.54(18) . . ?
C7 B11 B10 106.9(2) . . ?
B6 B11 B10 60.44(18) . . ?
B2 B11 B10 109.7(2) . . ?
C7 B11 H11 120.9(14) . . ?
B6 B11 H11 123.8(14) . . ?
B2 B11 H11 118.2(15) . . ?
B10 B11 H11 123.9(15) . . ?
N14 C13 C18 121.7(2) . . ?
N14 C13 C7 114.9(2) . . ?
C18 C13 C7 123.4(2) . . ?
C15 N14 C13 117.7(2) . . ?
N14 C15 C16 124.1(3) . . ?
N14 C15 H15 118.0 . . ?
C16 C15 H15 118.0 . . ?
C15 C16 C17 117.8(3) . . ?
C15 C16 H16 121.1 . . ?
C17 C16 H16 121.1 . . ?
C18 C17 C16 119.3(3) . . ?
C18 C17 H17 120.4 . . ?
C16 C17 H17 120.4 . . ?
C17 C18 C13 119.4(3) . . ?
C17 C18 H18 120.3 . . ?
C13 C18 H18 120.3 . . ?
C21 C19 C20 111.5(2) . . ?
C21 C19 S 113.2(2) . . ?
C20 C19 S 107.89(18) . . ?
C21 C19 H19 108.1 . . ?
C20 C19 H19 108.1 . . ?
S C19 H19 108.1 . . ?
C19 C20 H20A 109.5 . . ?
C19 C20 H20B 109.5 . . ?
H20A C20 H20B 109.5 . . ?
C19 C20 H20C 109.5 . . ?
H20A C20 H20C 109.5 . . ?
H20B C20 H20C 109.5 . . ?
C19 C21 H21A 109.5 . . ?
C19 C21 H21B 109.5 . . ?
H21A C21 H21B 109.5 . . ?
C19 C21 H21C 109.5 . . ?
H21A C21 H21C 109.5 . . ?
H21B C21 H21C 109.5 . . ?
C24 N22 C23 113.2(4) . . ?
C24 N22 C26 111.6(3) . . ?
C23 N22 C26 109.7(3) . . ?
C24 N22 C25 108.1(3) . . ?
C23 N22 C25 106.7(3) . . ?
C26 N22 C25 107.1(2) . . ?
N22 C23 H23A 109.5 . . ?
N22 C23 H23B 109.5 . . ?
H23A C23 H23B 109.5 . . ?
N22 C23 H23C 109.5 . . ?
H23A C23 H23C 109.5 . . ?
H23B C23 H23C 109.5 . . ?
N22 C24 H24A 109.5 . . ?
N22 C24 H24B 109.5 . . ?
H24A C24 H24B 109.5 . . ?
N22 C24 H24C 109.5 . . ?
H24A C24 H24C 109.5 . . ?
H24B C24 H24C 109.5 . . ?
N22 C25 H25A 109.5 . . ?
N22 C25 H25B 109.5 . . ?
H25A C25 H25B 109.5 . . ?
N22 C25 H25C 109.5 . . ?
H25A C25 H25C 109.5 . . ?
H25B C25 H25C 109.5 . . ?
N22 C26 H26A 109.5 . . ?
N22 C26 H26B 109.5 . . ?
H26A C26 H26B 109.5 . . ?
N22 C26 H26C 109.5 . . ?
H26A C26 H26C 109.5 . . ?
H26B C26 H26C 109.5 . . ?

loop_
_geom_bond_atom_site_label_1
_geom_bond_atom_site_label_2
_geom_bond_distance
_geom_bond_site_symmetry_2
_geom_bond_publ_flag
S C8 1.786(3) . ?
S C19 1.834(3) . ?
B1 B3 1.751(5) . ?
B1 B4 1.758(5) . ?
B1 B2 1.775(5) . ?
B1 B6 1.795(5) . ?
B1 B5 1.795(5) . ?
B1 H1 1.1200 . ?
B2 C7 1.717(4) . ?
B2 B6 1.747(5) . ?
B2 B3 1.763(5) . ?
B2 B11 1.780(4) . ?
B2 H2 1.1200 . ?
B3 C8 1.707(4) . ?
B3 C7 1.722(4) . ?
B3 B4 1.741(5) . ?
B3 H3 1.1200 . ?
B4 C8 1.699(4) . ?
B4 B5 1.771(5) . ?
B4 B9 1.802(5) . ?
B4 H4 1.1200 . ?
B5 B10 1.772(5) . ?
B5 B9 1.794(5) . ?
B5 B6 1.810(5) . ?
B5 H5 1.1200 . ?
B6 B11 1.739(4) . ?
B6 B10 1.783(5) . ?
B6 H6 1.1200 . ?
C7 C13 1.510(3) . ?
C7 C8 1.603(3) . ?
C7 B11 1.613(4) . ?
C8 B9 1.648(4) . ?
B9 B10 1.832(5) . ?
B9 H9 1.07(3) . ?
B9 H10B 1.49(3) . ?
B10 B11 1.802(4) . ?
B10 H10A 1.10(3) . ?
B10 H10B 1.45(3) . ?
B11 H11 1.15(3) . ?
C13 N14 1.343(3) . ?
C13 C18 1.387(3) . ?
N14 C15 1.336(3) . ?
C15 C16 1.374(4) . ?
C15 H15 0.9500 . ?
C16 C17 1.379(4) . ?
C16 H16 0.9500 . ?
C17 C18 1.376(4) . ?
C17 H17 0.9500 . ?
C18 H18 0.9500 . ?
C19 C21 1.517(4) . ?
C19 C20 1.523(4) . ?
C19 H19 1.0000 . ?
C20 H20A 0.9800 . ?
C20 H20B 0.9800 . ?
C20 H20C 0.9800 . ?
C21 H21A 0.9800 . ?
C21 H21B 0.9800 . ?
C21 H21C 0.9800 . ?
N22 C24 1.457(4) . ?
N22 C23 1.482(5) . ?
N22 C26 1.490(4) . ?
N22 C25 1.504(4) . ?
C23 H23A 0.9800 . ?
C23 H23B 0.9800 . ?
C23 H23C 0.9800 . ?
C24 H24A 0.9800 . ?
C24 H24B 0.9800 . ?
C24 H24C 0.9800 . ?
C25 H25A 0.9800 . ?
C25 H25B 0.9800 . ?
C25 H25C 0.9800 . ?
C26 H26A 0.9800 . ?
C26 H26B 0.9800 . ?
C26 H26C 0.9800 . ?

loop_
_geom_hbond_atom_site_label_D
_geom_hbond_atom_site_label_H
_geom_hbond_atom_site_label_A
_geom_hbond_distance_DH
_geom_hbond_distance_HA
_geom_hbond_distance_DA
_geom_hbond_angle_DHA
_geom_hbond_site_symmetry_A
C19 H19 N14 1.00 2.49 3.346(4) 143.5 .

loop_
_geom_torsion_atom_site_label_1
_geom_torsion_atom_site_label_2
_geom_torsion_atom_site_label_3
_geom_torsion_atom_site_label_4
_geom_torsion
_geom_torsion_site_symmetry_1
_geom_torsion_site_symmetry_2
_geom_torsion_site_symmetry_3
_geom_torsion_site_symmetry_4
_geom_torsion_publ_flag
S C7 C8 C13 -7.0(3) . . . . ?
N14 C13 C7 C8 97.9(3) . . . . ?
